data_2204157
loop_
_publ_author_name
'\"Oz\,celik, Suzan'
'Din\,cer, Muharrem'
'\,Sekerci, Memet'
'Balaban Ayla'
'\"Ozdemir \"Umm\"uhan'

_publ_section_title
;
 <i>N</i>-Phenyl-<i>N</i>'-(2-thienylmethylene)hydrazine
;
_journal_issue 9
_journal_name_full 'Acta Crystallographica Section E'
_journal_page_first o1552
_journal_page_last o1553
_journal_paper_doi 10.1107/S1600536804019932
_journal_volume 60
_journal_year 2004
_chemical_formula_iupac 'C11 H10 N2 S'
_chemical_formula_moiety 'C11 H10 N2 S'
_chemical_formula_structural 'C11 H10 N2 S'
_chemical_formula_sum 'C11 H10 N2 S'
_chemical_formula_weight 202.27
_chemical_name_systematic
;
N-Phenyl-N'-(thiophen-2-ylmethylene)hydrazine
;
_space_group_IT_number 19
_symmetry_cell_setting orthorhombic
_symmetry_space_group_name_Hall 'P 2ac 2ab'
_symmetry_space_group_name_H-M 'P 21 21 21'
_atom_sites_solution_hydrogens geom
_atom_sites_solution_primary direct
_atom_sites_solution_secondary difmap
_cell_angle_alpha 90.00
_cell_angle_beta 90.00
_cell_angle_gamma 90.00
_cell_formula_units_Z 4
_cell_length_a 6.0473(6)
_cell_length_b 7.4417(7)
_cell_length_c 22.376(3)
_cell_measurement_reflns_used 12880
_cell_measurement_temperature 293(2)
_cell_measurement_theta_max 25.77
_cell_measurement_theta_min 1.82
_cell_volume 1006.97(19)
_computing_cell_refinement X-AREA
_computing_data_collection 'X-AREA (Stoe & Cie, 2002)'
_computing_data_reduction 'X-RED (Stoe & Cie, 2002)'
_computing_molecular_graphics 'ORTEP-3 for Windows (Farrugia, 1997)'
_computing_publication_material 'WinGX (Farrugia, 1999)'
_computing_structure_refinement 'SHELXL97 (Sheldrick, 1997)'
_computing_structure_solution 'SHELXS97 (Sheldrick, 1997)'
_diffrn_ambient_temperature 293(2)
_diffrn_detector_area_resol_mean 6.67
_diffrn_measured_fraction_theta_full 0.985
_diffrn_measured_fraction_theta_max 0.985
_diffrn_measurement_device_type 'Stoe IPDS-2'
_diffrn_measurement_method '\w rotation'
_diffrn_radiation_monochromator 'plane graphite'
_diffrn_radiation_source 'fine-focus sealed tube'
_diffrn_radiation_type MoK\a
_diffrn_radiation_wavelength 0.71073
_diffrn_reflns_av_R_equivalents 0.0540
_diffrn_reflns_av_sigmaI/netI 0.0530
_diffrn_reflns_limit_h_max 7
_diffrn_reflns_limit_h_min -6
_diffrn_reflns_limit_k_max 8
_diffrn_reflns_limit_k_min -8
_diffrn_reflns_limit_l_max 26
_diffrn_reflns_limit_l_min -26
_diffrn_reflns_number 5892
_diffrn_reflns_theta_full 25.00
_diffrn_reflns_theta_max 25.00
_diffrn_reflns_theta_min 1.82
_diffrn_standards_decay_% 0
_diffrn_standards_interval_count 0
_diffrn_standards_number 0
_exptl_absorpt_coefficient_mu 0.280
_exptl_absorpt_correction_T_max 0.9856
_exptl_absorpt_correction_T_min 0.8915
_exptl_absorpt_correction_type integration
_exptl_absorpt_process_details '(X-RED; Stoe & Cie, 2002)'
_exptl_crystal_colour colorless
_exptl_crystal_density_diffrn 1.334
_exptl_crystal_density_method 'not measured'
_exptl_crystal_description plate
_exptl_crystal_F_000 424
_exptl_crystal_size_max 0.500
_exptl_crystal_size_mid 0.333
_exptl_crystal_size_min 0.050
_refine_diff_density_max 0.374
_refine_diff_density_min -0.214
_refine_ls_abs_structure_details '(Flack, 1983)'
_refine_ls_abs_structure_Flack 0.03(12)
_refine_ls_extinction_method none
_refine_ls_goodness_of_fit_ref 0.934
_refine_ls_hydrogen_treatment constr
_refine_ls_matrix_type full
_refine_ls_number_parameters 127
_refine_ls_number_reflns 1738
_refine_ls_number_restraints 0
_refine_ls_restrained_S_all 0.934
_refine_ls_R_factor_all 0.0517
_refine_ls_R_factor_gt 0.0383
_refine_ls_shift/su_max 0.001
_refine_ls_shift/su_mean 0.000
_refine_ls_structure_factor_coef Fsqd
_refine_ls_weighting_details 'calc w = 1/[\s^2^(Fo^2^)+(0.052P)^2^] where P = (Fo^2^+2Fc^2^)/3'
_refine_ls_weighting_scheme calc
_refine_ls_wR_factor_gt 0.0835
_refine_ls_wR_factor_ref 0.0877
_reflns_number_gt 1403
_reflns_number_total 1738
_reflns_threshold_expression I>2\s(I)
_cod_data_source_file cv6354.cif
_cod_data_source_block I
_cod_database_code 2204157
_cod_database_fobs_code 2204157

loop_
_symmetry_equiv_pos_as_xyz
'x, y, z'
'-x+1/2, -y, z+1/2'
'x+1/2, -y+1/2, -z'
'-x, y+1/2, -z+1/2'

loop_
_atom_site_label
_atom_site_fract_x
_atom_site_fract_y
_atom_site_fract_z
_atom_site_U_iso_or_equiv
_atom_site_adp_type
_atom_site_calc_flag
_atom_site_refinement_flags
_atom_site_occupancy
_atom_site_type_symbol
S1 0.64972(13) 0.72536(9) 0.15971(3) 0.0366(2) Uani d . 1 S
N1 0.0542(4) 0.5413(3) 0.25417(11) 0.0322(6) Uani d . 1 N
H1 -0.0396 0.4707 0.2373 0.039 Uiso calc R 1 H
N2 0.2345(4) 0.5983(3) 0.22289(11) 0.0301(6) Uani d . 1 N
C1 0.0196(5) 0.5951(3) 0.31248(12) 0.0278(6) Uani d . 1 C
C2 -0.1826(5) 0.5552(3) 0.33942(13) 0.0329(7) Uani d . 1 C
H2 -0.2926 0.4971 0.3177 0.040 Uiso calc R 1 H
C3 -0.2192(5) 0.6017(4) 0.39798(14) 0.0379(7) Uani d . 1 C
H3 -0.3534 0.5732 0.4159 0.045 Uiso calc R 1 H
C4 -0.0575(6) 0.6911(4) 0.43083(13) 0.0387(8) Uani d . 1 C
H4 -0.0825 0.7224 0.4705 0.046 Uiso calc R 1 H
C5 0.1417(5) 0.7328(4) 0.40332(11) 0.0356(6) Uani d . 1 C
H5 0.2503 0.7928 0.4250 0.043 Uiso calc R 1 H
C6 0.1818(5) 0.6876(3) 0.34499(13) 0.0303(6) Uani d . 1 C
H6 0.3155 0.7180 0.3271 0.036 Uiso calc R 1 H
C7 0.2451(5) 0.5545(3) 0.16801(13) 0.0301(7) Uani d . 1 C
H7 0.1329 0.4848 0.1516 0.036 Uiso calc R 1 H
C8 0.7673(5) 0.7451(4) 0.09058(12) 0.0384(7) Uani d . 1 C
H8 0.9016 0.8023 0.0836 0.046 Uiso calc R 1 H
C9 0.6436(4) 0.6683(2) 0.04706(9) 0.0370(7) Uani d . 1 C
H9 0.6836 0.6668 0.0069 0.044 Uiso calc R 1 H
C10 0.4461(4) 0.5902(2) 0.06955(9) 0.0314(7) Uani d R 1 C
H10 0.3417 0.5323 0.0459 0.038 Uiso calc R 1 H
C11 0.4273(5) 0.6105(3) 0.13064(12) 0.0294(7) Uani d . 1 C

loop_
_atom_site_aniso_label
_atom_site_aniso_U_11
_atom_site_aniso_U_22
_atom_site_aniso_U_33
_atom_site_aniso_U_12
_atom_site_aniso_U_13
_atom_site_aniso_U_23
S1 0.0331(4) 0.0346(4) 0.0422(4) -0.0028(3) -0.0035(4) -0.0039(3)
N1 0.0283(16) 0.0303(13) 0.0379(13) -0.0091(11) -0.0024(12) -0.0024(10)
N2 0.0285(14) 0.0273(12) 0.0345(13) 0.0008(10) -0.0029(11) 0.0034(10)
C1 0.0254(17) 0.0209(13) 0.0370(16) 0.0006(12) -0.0022(12) 0.0055(11)
C2 0.0256(17) 0.0298(14) 0.0435(16) 0.0001(12) -0.0033(15) 0.0051(13)
C3 0.0305(19) 0.0356(17) 0.0476(18) 0.0028(14) 0.0076(14) 0.0130(14)
C4 0.052(2) 0.0329(16) 0.0315(15) 0.0116(15) 0.0020(14) 0.0027(13)
C5 0.0407(17) 0.0275(15) 0.0385(14) -0.0023(17) -0.0102(15) 0.0018(12)
C6 0.0220(16) 0.0252(13) 0.0436(16) 0.0001(11) -0.0030(14) 0.0048(12)
C7 0.0272(15) 0.0236(13) 0.0395(18) 0.0014(11) -0.0054(13) 0.0017(12)
C8 0.0390(17) 0.0259(16) 0.0502(18) 0.0023(14) 0.0050(13) 0.0002(13)
C9 0.043(2) 0.0307(15) 0.0374(15) -0.0015(16) 0.0028(17) 0.0003(12)
C10 0.0329(18) 0.0266(14) 0.0348(15) 0.0020(14) -0.0033(13) 0.0032(12)
C11 0.0312(18) 0.0180(13) 0.0390(16) 0.0023(12) -0.0047(13) 0.0022(11)

loop_
_atom_type_symbol
_atom_type_description
_atom_type_scat_dispersion_real
_atom_type_scat_dispersion_imag
_atom_type_scat_source
C C 0.0033 0.0016 'International Tables Vol C Tables 4.2.6.8 and 6.1.1.4'
H H 0.0000 0.0000 'International Tables Vol C Tables 4.2.6.8 and 6.1.1.4'
Cl Cl 0.1484 0.1585 'International Tables Vol C Tables 4.2.6.8 and 6.1.1.4'
N N 0.0061 0.0033 'International Tables Vol C Tables 4.2.6.8 and 6.1.1.4'
O O 0.0106 0.0060 'International Tables Vol C Tables 4.2.6.8 and 6.1.1.4'

loop_
_geom_angle_atom_site_label_1
_geom_angle_atom_site_label_2
_geom_angle_atom_site_label_3
_geom_angle
C8 S1 C11 91.48(14)
N2 N1 C1 121.1(2)
N2 N1 H1 119.5
C1 N1 H1 119.5
C7 N2 N1 117.1(2)
N1 C1 C2 118.6(3)
N1 C1 C6 121.8(3)
C2 C1 C6 119.6(3)
C3 C2 C1 120.0(3)
C3 C2 H2 120.0
C1 C2 H2 120.0
C2 C3 C4 120.7(3)
C2 C3 H3 119.6
C4 C3 H3 119.6
C5 C4 C3 118.8(3)
C5 C4 H4 120.6
C3 C4 H4 120.6
C6 C5 C4 121.4(3)
C6 C5 H5 119.3
C4 C5 H5 119.3
C5 C6 C1 119.4(3)
C5 C6 H6 120.3
C1 C6 H6 120.3
N2 C7 C11 121.6(3)
N2 C7 H7 119.2
C11 C7 H7 119.2
C9 C8 S1 112.6(2)
C9 C8 H8 123.7
S1 C8 H8 123.7
C8 C9 C10 112.48(16)
C8 C9 H9 123.8
C10 C9 H9 123.8
C11 C10 C9 112.05(15)
C11 C10 H10 124.0
C9 C10 H10 124.0
C10 C11 C7 127.2(3)
C10 C11 S1 111.4(2)
C7 C11 S1 121.4(2)

loop_
_geom_bond_atom_site_label_1
_geom_bond_atom_site_label_2
_geom_bond_distance
_geom_bond_publ_flag
S1 C8 1.709(3) y
S1 C11 1.721(3) y
N1 N2 1.363(3) y
N1 C1 1.381(4) y
N1 H1 0.8600 ?
N2 C7 1.272(4) y
C1 C2 1.395(4) ?
C1 C6 1.402(4) ?
C2 C3 1.373(4) ?
C2 H2 0.9300 ?
C3 C4 1.393(4) ?
C3 H3 0.9300 ?
C4 C5 1.388(4) ?
C4 H4 0.9300 ?
C5 C6 1.369(4) ?
C5 H5 0.9300 ?
C6 H6 0.9300 ?
C7 C11 1.445(4) y
C7 H7 0.9300 ?
C8 C9 1.354(4) ?
C8 H8 0.9300 ?
C9 C10 1.4205 ?
C9 H9 0.9300 ?
C10 C11 1.380(3) ?
C10 H10 0.9300 ?

loop_
_geom_hbond_atom_site_label_D
_geom_hbond_atom_site_label_H
_geom_hbond_atom_site_label_A
_geom_hbond_site_symmetry_A
_geom_hbond_distance_DH
_geom_hbond_distance_HA
_geom_hbond_distance_DA
_geom_hbond_angle_DHA
_geom_hbond_publ_flag
C5 H5 Cg1 4_655 0.93 3.01 3.631(3) 126 no
C7 H7 Cg 4_545 0.93 2.68 3.461(3) 142 yes
C8 H8 Cg 4_655 0.93 2.83 3.443(3) 125 no

loop_
_cod_related_entry_id
_cod_related_entry_database
_cod_related_entry_code
1 ChemSpider 4653067
